data_4517745
loop_
_publ_author_name
'Li, Jingyao'
'Di Lorenzo, Vincenzo'
'Patil, Pravin'
'Ruiz Moreno, Angel J.'
'Kurpiewska, Katarzyna'
'Kalinowska-T\/lu\'scik, Justyna'
'Velasco-Vel\'azquez, Marco A'
'D\"omling, Alexander'

_publ_section_title
;
 Scaffolding-induced property modulation of chemical space.
;
_journal_name_full 'ACS combinatorial science'
_journal_paper_doi 10.1021/acscombsci.0c00072
_journal_year 2020
_chemical_formula_sum 'C18 H17 N5 O2'
_chemical_formula_weight 335.37
_space_group_IT_number 15
_space_group_name_Hall '-I 2yc'
_space_group_name_H-M_alt 'I 1 2/c 1'
_atom_sites_solution_hydrogens geom
_atom_sites_solution_primary direct
_atom_sites_solution_secondary difmap
_audit_creation_method SHELXL-97
_cell_angle_alpha 90.00
_cell_angle_beta 95.922(3)
_cell_angle_gamma 90.00
_cell_formula_units_Z 8
_cell_length_a 9.6089(3)
_cell_length_b 10.2089(3)
_cell_length_c 32.7406(10)
_cell_measurement_temperature 293(2)
_cell_volume 3194.59(17)
_computing_structure_refinement 'SHELXL-97 (Sheldrick, 1997)'
_computing_structure_solution 'SHELXS-97 (Sheldrick, 1990)'
_diffrn_ambient_temperature 293(2)
_diffrn_measured_fraction_theta_full 0.439
_diffrn_measured_fraction_theta_max 0.439
_diffrn_radiation_monochromator graphite
_diffrn_radiation_source 'fine-focus sealed tube'
_diffrn_radiation_type MoK\a
_diffrn_radiation_wavelength 0.71073
_diffrn_reflns_av_R_equivalents 0.0457
_diffrn_reflns_av_sigmaI/netI 0.0480
_diffrn_reflns_limit_h_max 12
_diffrn_reflns_limit_h_min -11
_diffrn_reflns_limit_k_max 13
_diffrn_reflns_limit_k_min -10
_diffrn_reflns_limit_l_max 44
_diffrn_reflns_limit_l_min -41
_diffrn_reflns_number 12148
_diffrn_reflns_theta_full 28.66
_diffrn_reflns_theta_max 28.66
_diffrn_reflns_theta_min 2.74
_exptl_absorpt_coefficient_mu 0.095
_exptl_crystal_density_diffrn 1.395
_exptl_crystal_density_method 'not measured'
_exptl_crystal_F_000 1408
_refine_diff_density_max 0.306
_refine_diff_density_min -0.251
_refine_diff_density_rms 0.051
_refine_ls_extinction_method none
_refine_ls_goodness_of_fit_ref 1.031
_refine_ls_hydrogen_treatment mixed
_refine_ls_matrix_type full
_refine_ls_number_parameters 238
_refine_ls_number_reflns 3801
_refine_ls_number_restraints 0
_refine_ls_restrained_S_all 1.031
_refine_ls_R_factor_all 0.0608
_refine_ls_R_factor_gt 0.0459
_refine_ls_shift/su_max 0.000
_refine_ls_shift/su_mean 0.000
_refine_ls_structure_factor_coef Fsqd
_refine_ls_weighting_details 'w=1/[\s^2^(Fo^2^)+(0.0484P)^2^+2.9508P] where P=(Fo^2^+2Fc^2^)/3'
_refine_ls_weighting_scheme calc
_refine_ls_wR_factor_gt 0.1099
_refine_ls_wR_factor_ref 0.1217
_reflns_number_gt 3015
_reflns_number_total 3801
_reflns_threshold_expression >2sigma(I)
_cod_data_source_file co0c00072_si_006.cif
_cod_data_source_block shelx
_cod_depositor_comments
;
The following automatic conversions were performed:

data item '_refine_ls_weighting_scheme' value 'calc
w=1/[\s^2^(Fo^2^)+(0.0484P)^2^+2.9508P] where P=(Fo^2^+2Fc^2^)/3' was
changed to 'calc'. A new data item '_refine_ls_weighting_details' was
created with the value set to
'w=1/[\s^2^(Fo^2^)+(0.0484P)^2^+2.9508P] where P=(Fo^2^+2Fc^2^)/3'.

Automatic conversion script
Id: cif_fix_values 7556 2019-12-06 15:28:31Z antanas 
;
_cod_database_code 4517745

loop_
_symmetry_equiv_pos_as_xyz
'x, y, z'
'-x, y, -z+1/2'
'x+1/2, y+1/2, z+1/2'
'-x+1/2, y+1/2, -z+1'
'-x, -y, -z'
'x, -y, z-1/2'
'-x+1/2, -y+1/2, -z+1/2'
'x+1/2, -y+1/2, z'

loop_
_atom_site_label
_atom_site_type_symbol
_atom_site_fract_x
_atom_site_fract_y
_atom_site_fract_z
_atom_site_U_iso_or_equiv
_atom_site_adp_type
_atom_site_occupancy
_atom_site_calc_flag
_atom_site_refinement_flags
_atom_site_disorder_assembly
_atom_site_disorder_group
O11 O 0.29469(11) 0.18751(10) 0.01008(3) 0.0263(3) Uani 1 d . . .
O10 O 0.42012(11) 0.05042(10) 0.05353(4) 0.0301(3) Uani 1 d . . .
N18 N 0.33702(12) 0.58627(12) 0.07033(4) 0.0216(3) Uani 1 d . . .
N8 N 0.31739(13) 0.23669(12) 0.07637(4) 0.0226(3) Uani 1 d . . .
N15 N 0.48860(13) 0.45014(12) 0.05030(4) 0.0257(3) Uani 1 d . . .
N17 N 0.45691(13) 0.65359(12) 0.06824(4) 0.0269(3) Uani 1 d . . .
N16 N 0.54709(13) 0.57105(13) 0.05621(4) 0.0280(3) Uani 1 d . . .
C9 C 0.35057(15) 0.14908(14) 0.04792(5) 0.0227(3) Uani 1 d . . .
C20 C 0.20013(16) 0.63330(14) 0.12865(5) 0.0246(3) Uani 1 d . . .
C5 C 0.22636(16) 0.05197(16) 0.14148(5) 0.0309(4) Uani 1 d . . .
H5 H 0.2523 0.0021 0.1197 0.043(6) Uiso 1 calc R . .
C14 C 0.35862(15) 0.46249(14) 0.05901(4) 0.0207(3) Uani 1 d . . .
C6 C 0.27800(15) 0.17848(15) 0.14744(4) 0.0232(3) Uani 1 d . . .
C19 C 0.21205(16) 0.65044(15) 0.08332(5) 0.0256(3) Uani 1 d . . .
H19A H 0.1294 0.6141 0.0678 0.031 Uiso 1 calc R . .
H19B H 0.2155 0.7432 0.0771 0.031 Uiso 1 calc R . .
C12 C 0.20801(16) 0.30197(15) 0.01411(5) 0.0254(3) Uani 1 d . . .
H12A H 0.1096 0.2786 0.0111 0.031 Uiso 1 calc R . .
H12B H 0.2243 0.3673 -0.0064 0.031 Uiso 1 calc R . .
C7 C 0.37843(16) 0.23261(15) 0.11901(4) 0.0252(3) Uani 1 d . . .
H7A H 0.4060 0.3204 0.1278 0.030 Uiso 1 calc R . .
H7B H 0.4619 0.1786 0.1210 0.030 Uiso 1 calc R . .
C25 C 0.07942(17) 0.58211(15) 0.14204(5) 0.0290(3) Uani 1 d . . .
H25 H 0.0060 0.5570 0.1229 0.039(5) Uiso 1 calc R . .
C13 C 0.25301(15) 0.35323(14) 0.05758(5) 0.0221(3) Uani 1 d . . .
C1 C 0.23621(17) 0.25224(18) 0.17945(5) 0.0332(4) Uani 1 d . . .
H1 H 0.2696 0.3372 0.1837 0.036(5) Uiso 1 calc R . .
C24 C 0.06627(19) 0.56766(17) 0.18368(5) 0.0351(4) Uani 1 d . . .
H24 H -0.0156 0.5335 0.1922 0.046(6) Uiso 1 calc R . .
C22 C 0.29541(19) 0.65653(18) 0.19948(5) 0.0368(4) Uani 1 d . . .
H22 H 0.3685 0.6820 0.2187 0.050(6) Uiso 1 calc R . .
C23 C 0.17527(19) 0.60422(17) 0.21249(5) 0.0361(4) Uani 1 d . . .
H23 H 0.1674 0.5935 0.2404 0.040(5) Uiso 1 calc R . .
C21 C 0.30802(17) 0.67148(16) 0.15792(5) 0.0317(4) Uani 1 d . . .
H21 H 0.3893 0.7074 0.1495 0.040(5) Uiso 1 calc R . .
C4 C 0.13687(18) -0.00032(19) 0.16763(6) 0.0400(4) Uani 1 d . . .
H4 H 0.1046 -0.0858 0.1638 0.049(6) Uiso 1 calc R . .
C2 C 0.14441(19) 0.1998(2) 0.20538(5) 0.0462(5) Uani 1 d . . .
H2 H 0.1163 0.2500 0.2268 0.059(7) Uiso 1 calc R . .
C3 C 0.09519(19) 0.0739(2) 0.19944(6) 0.0457(5) Uani 1 d . . .
H3 H 0.0340 0.0389 0.2168 0.055 Uiso 1 calc R . .
H13 H 0.171(2) 0.380(2) 0.0712(7) 0.055 Uiso 1 d . . .

loop_
_atom_site_aniso_label
_atom_site_aniso_U_11
_atom_site_aniso_U_22
_atom_site_aniso_U_33
_atom_site_aniso_U_23
_atom_site_aniso_U_13
_atom_site_aniso_U_12
O11 0.0281(6) 0.0266(6) 0.0239(5) -0.0028(4) 0.0016(4) 0.0029(4)
O10 0.0283(6) 0.0243(6) 0.0374(7) -0.0020(5) 0.0019(5) 0.0052(4)
N18 0.0206(6) 0.0193(6) 0.0248(6) 0.0008(5) 0.0016(5) 0.0001(5)
N8 0.0259(6) 0.0198(6) 0.0220(6) 0.0002(5) 0.0020(5) -0.0004(5)
N15 0.0223(7) 0.0244(7) 0.0311(7) -0.0013(5) 0.0051(5) -0.0021(5)
N17 0.0254(7) 0.0236(7) 0.0315(7) 0.0015(5) 0.0020(5) -0.0036(5)
N16 0.0259(7) 0.0259(7) 0.0328(7) 0.0003(5) 0.0056(5) -0.0036(5)
C9 0.0202(7) 0.0224(7) 0.0256(7) -0.0010(6) 0.0031(5) -0.0037(5)
C20 0.0268(8) 0.0174(7) 0.0295(8) -0.0032(6) 0.0023(6) 0.0053(6)
C5 0.0258(8) 0.0265(8) 0.0409(10) 0.0017(7) 0.0063(7) 0.0022(6)
C14 0.0220(7) 0.0193(7) 0.0207(7) 0.0005(5) 0.0013(5) 0.0013(5)
C6 0.0206(7) 0.0265(8) 0.0219(7) 0.0028(6) -0.0007(5) 0.0026(5)
C19 0.0247(8) 0.0211(7) 0.0308(8) 0.0001(6) 0.0026(6) 0.0057(6)
C12 0.0238(8) 0.0232(8) 0.0285(8) -0.0015(6) -0.0009(6) 0.0017(6)
C7 0.0271(8) 0.0251(8) 0.0229(7) -0.0009(6) 0.0000(6) -0.0053(6)
C25 0.0277(8) 0.0267(8) 0.0321(8) -0.0039(6) 0.0015(6) 0.0005(6)
C13 0.0196(7) 0.0210(7) 0.0259(7) -0.0009(6) 0.0027(5) -0.0006(5)
C1 0.0305(8) 0.0405(10) 0.0283(8) -0.0077(7) 0.0007(6) -0.0011(7)
C24 0.0350(10) 0.0365(10) 0.0351(9) -0.0021(7) 0.0098(7) 0.0003(7)
C22 0.0381(10) 0.0363(10) 0.0340(9) -0.0099(7) -0.0053(7) 0.0059(7)
C23 0.0481(11) 0.0344(9) 0.0261(9) -0.0029(7) 0.0052(7) 0.0092(8)
C21 0.0287(9) 0.0280(8) 0.0379(9) -0.0046(7) 0.0007(6) 0.0017(6)
C4 0.0288(9) 0.0358(10) 0.0555(12) 0.0163(8) 0.0053(8) -0.0012(7)
C2 0.0352(10) 0.0803(15) 0.0240(9) -0.0111(9) 0.0069(7) -0.0029(9)
C3 0.0298(10) 0.0746(15) 0.0333(10) 0.0177(9) 0.0055(7) -0.0052(9)

loop_
_atom_type_symbol
_atom_type_description
_atom_type_scat_dispersion_real
_atom_type_scat_dispersion_imag
_atom_type_scat_source
C C 0.0033 0.0016 'International Tables Vol C Tables 4.2.6.8 and 6.1.1.4'
H H 0.0000 0.0000 'International Tables Vol C Tables 4.2.6.8 and 6.1.1.4'
N N 0.0061 0.0033 'International Tables Vol C Tables 4.2.6.8 and 6.1.1.4'
O O 0.0106 0.0060 'International Tables Vol C Tables 4.2.6.8 and 6.1.1.4'

loop_
_geom_angle_atom_site_label_1
_geom_angle_atom_site_label_2
_geom_angle_atom_site_label_3
_geom_angle
_geom_angle_site_symmetry_1
_geom_angle_site_symmetry_3
_geom_angle_publ_flag
C9 O11 C12 109.11(11) . . ?
C14 N18 N17 108.00(12) . . ?
C14 N18 C19 130.98(12) . . ?
N17 N18 C19 121.02(12) . . ?
C9 N8 C13 111.81(12) . . ?
C9 N8 C7 122.70(12) . . ?
C13 N8 C7 122.82(12) . . ?
C14 N15 N16 105.63(12) . . ?
N16 N17 N18 106.55(12) . . ?
N17 N16 N15 110.66(12) . . ?
O10 C9 N8 127.61(14) . . ?
O10 C9 O11 122.61(13) . . ?
N8 C9 O11 109.77(12) . . ?
C25 C20 C21 118.44(15) . . ?
C25 C20 C19 120.40(14) . . ?
C21 C20 C19 121.14(15) . . ?
C4 C5 C6 120.53(16) . . ?
C4 C5 H5 119.7 . . ?
C6 C5 H5 119.7 . . ?
N15 C14 N18 109.16(12) . . ?
N15 C14 C13 125.05(13) . . ?
N18 C14 C13 125.77(13) . . ?
C1 C6 C5 118.99(15) . . ?
C1 C6 C7 121.39(14) . . ?
C5 C6 C7 119.62(14) . . ?
N18 C19 C20 112.33(12) . . ?
N18 C19 H19A 109.1 . . ?
C20 C19 H19A 109.1 . . ?
N18 C19 H19B 109.1 . . ?
C20 C19 H19B 109.1 . . ?
H19A C19 H19B 107.9 . . ?
O11 C12 C13 104.45(11) . . ?
O11 C12 H12A 110.9 . . ?
C13 C12 H12A 110.9 . . ?
O11 C12 H12B 110.9 . . ?
C13 C12 H12B 110.9 . . ?
H12A C12 H12B 108.9 . . ?
N8 C7 C6 112.36(12) . . ?
N8 C7 H7A 109.1 . . ?
C6 C7 H7A 109.1 . . ?
N8 C7 H7B 109.1 . . ?
C6 C7 H7B 109.1 . . ?
H7A C7 H7B 107.9 . . ?
C20 C25 C24 120.98(15) . . ?
C20 C25 H25 119.5 . . ?
C24 C25 H25 119.5 . . ?
N8 C13 C14 109.78(11) . . ?
N8 C13 C12 100.41(11) . . ?
C14 C13 C12 113.92(12) . . ?
N8 C13 H13 111.3(13) . . ?
C14 C13 H13 110.4(13) . . ?
C12 C13 H13 110.7(13) . . ?
C6 C1 C2 120.27(17) . . ?
C6 C1 H1 119.9 . . ?
C2 C1 H1 119.9 . . ?
C23 C24 C25 120.00(16) . . ?
C23 C24 H24 120.0 . . ?
C25 C24 H24 120.0 . . ?
C23 C22 C21 120.42(16) . . ?
C23 C22 H22 119.8 . . ?
C21 C22 H22 119.8 . . ?
C22 C23 C24 119.48(16) . . ?
C22 C23 H23 120.3 . . ?
C24 C23 H23 120.3 . . ?
C22 C21 C20 120.67(16) . . ?
C22 C21 H21 119.7 . . ?
C20 C21 H21 119.7 . . ?
C3 C4 C5 120.21(18) . . ?
C3 C4 H4 119.9 . . ?
C5 C4 H4 119.9 . . ?
C3 C2 C1 120.20(18) . . ?
C3 C2 H2 119.9 . . ?
C1 C2 H2 119.9 . . ?
C2 C3 C4 119.79(17) . . ?
C2 C3 H3 120.1 . . ?
C4 C3 H3 120.1 . . ?

loop_
_geom_bond_atom_site_label_1
_geom_bond_atom_site_label_2
_geom_bond_distance
_geom_bond_site_symmetry_2
_geom_bond_publ_flag
O11 C9 1.3563(18) . ?
O11 C12 1.4489(18) . ?
O10 C9 1.2122(18) . ?
N18 C14 1.3392(18) . ?
N18 N17 1.3493(17) . ?
N18 C19 1.4687(18) . ?
N8 C9 1.3529(19) . ?
N8 C13 1.4483(19) . ?
N8 C7 1.4582(19) . ?
N15 C14 1.3155(19) . ?
N15 N16 1.3618(18) . ?
N17 N16 1.2986(18) . ?
C20 C25 1.384(2) . ?
C20 C21 1.393(2) . ?
C20 C19 1.510(2) . ?
C5 C4 1.382(2) . ?
C5 C6 1.390(2) . ?
C5 H5 0.9300 . ?
C14 C13 1.505(2) . ?
C6 C1 1.383(2) . ?
C6 C7 1.513(2) . ?
C19 H19A 0.9700 . ?
C19 H19B 0.9700 . ?
C12 C13 1.536(2) . ?
C12 H12A 0.9700 . ?
C12 H12B 0.9700 . ?
C7 H7A 0.9700 . ?
C7 H7B 0.9700 . ?
C25 C24 1.390(2) . ?
C25 H25 0.9300 . ?
C13 H13 0.98(2) . ?
C1 C2 1.393(2) . ?
C1 H1 0.9300 . ?
C24 C23 1.386(2) . ?
C24 H24 0.9300 . ?
C22 C23 1.379(3) . ?
C22 C21 1.387(2) . ?
C22 H22 0.9300 . ?
C23 H23 0.9300 . ?
C21 H21 0.9300 . ?
C4 C3 1.380(3) . ?
C4 H4 0.9300 . ?
C2 C3 1.377(3) . ?
C2 H2 0.9300 . ?
C3 H3 0.9300 . ?

loop_
_geom_torsion_atom_site_label_1
_geom_torsion_atom_site_label_2
_geom_torsion_atom_site_label_3
_geom_torsion_atom_site_label_4
_geom_torsion
_geom_torsion_site_symmetry_1
_geom_torsion_site_symmetry_2
_geom_torsion_site_symmetry_3
_geom_torsion_site_symmetry_4
_geom_torsion_publ_flag
C14 N18 N17 N16 -0.38(16) . . . . ?
C19 N18 N17 N16 179.64(13) . . . . ?
N18 N17 N16 N15 0.03(16) . . . . ?
C14 N15 N16 N17 0.34(17) . . . . ?
C13 N8 C9 O10 170.22(14) . . . . ?
C7 N8 C9 O10 8.3(2) . . . . ?
C13 N8 C9 O11 -9.16(16) . . . . ?
C7 N8 C9 O11 -171.06(12) . . . . ?
C12 O11 C9 O10 175.07(13) . . . . ?
C12 O11 C9 N8 -5.51(15) . . . . ?
N16 N15 C14 N18 -0.57(16) . . . . ?
N16 N15 C14 C13 -178.90(13) . . . . ?
N17 N18 C14 N15 0.60(16) . . . . ?
C19 N18 C14 N15 -179.42(14) . . . . ?
N17 N18 C14 C13 178.92(13) . . . . ?
C19 N18 C14 C13 -1.1(2) . . . . ?
C4 C5 C6 C1 -1.3(2) . . . . ?
C4 C5 C6 C7 178.62(14) . . . . ?
C14 N18 C19 C20 85.34(19) . . . . ?
N17 N18 C19 C20 -94.68(16) . . . . ?
C25 C20 C19 N18 -125.91(15) . . . . ?
C21 C20 C19 N18 55.78(19) . . . . ?
C9 O11 C12 C13 16.69(15) . . . . ?
C9 N8 C7 C6 -103.91(16) . . . . ?
C13 N8 C7 C6 96.17(16) . . . . ?
C1 C6 C7 N8 -119.80(15) . . . . ?
C5 C6 C7 N8 60.30(18) . . . . ?
C21 C20 C25 C24 -0.7(2) . . . . ?
C19 C20 C25 C24 -179.02(14) . . . . ?
C9 N8 C13 C14 -101.85(14) . . . . ?
C7 N8 C13 C14 60.02(17) . . . . ?
C9 N8 C13 C12 18.43(15) . . . . ?
C7 N8 C13 C12 -179.70(12) . . . . ?
N15 C14 C13 N8 43.95(19) . . . . ?
N18 C14 C13 N8 -134.10(14) . . . . ?
N15 C14 C13 C12 -67.74(18) . . . . ?
N18 C14 C13 C12 114.21(16) . . . . ?
O11 C12 C13 N8 -20.30(14) . . . . ?
O11 C12 C13 C14 96.96(14) . . . . ?
C5 C6 C1 C2 0.4(2) . . . . ?
C7 C6 C1 C2 -179.54(15) . . . . ?
C20 C25 C24 C23 -0.3(3) . . . . ?
C21 C22 C23 C24 -0.6(3) . . . . ?
C25 C24 C23 C22 0.9(3) . . . . ?
C23 C22 C21 C20 -0.4(3) . . . . ?
C25 C20 C21 C22 1.0(2) . . . . ?
C19 C20 C21 C22 179.34(15) . . . . ?
C6 C5 C4 C3 1.5(3) . . . . ?
C6 C1 C2 C3 0.3(3) . . . . ?
C1 C2 C3 C4 -0.1(3) . . . . ?
C5 C4 C3 C2 -0.8(3) . . . . ?
